data_1567897
loop_
_publ_author_name
'He, Xinwei'
'Li, Ruxue'
'Choy, Pui Ying'
'Duan, Jiahui'
'Yin, Zhenzhen'
'Xu, Keke'
'Tang, Qiang'
'Zhong, RongLin'
'Shang, Yongjia'
'Kwong, Fuk Yee'

_publ_section_title
;
 An expeditious FeCl3-catalyzed cascade 1,4-conjugate
 addition/annulation/1,5-H shift sequence for modular access of
 all-pyrano-moiety-substituted chromenes
;
_journal_name_full 'Chemical Science'
_journal_paper_doi 10.1039/D2SC04431E
_journal_year 2022
_chemical_formula_moiety 'C30 H21 N O2'
_chemical_formula_sum 'C30 H21 N O2'
_chemical_formula_weight 427.48
_space_group_crystal_system monoclinic
_space_group_IT_number 14
_space_group_name_Hall '-P 2yn'
_space_group_name_H-M_alt 'P 1 21/n 1'
_atom_sites_solution_hydrogens geom
_atom_sites_solution_primary dual
_audit_creation_date 2020-06-17
_audit_creation_method
;
Olex2 1.2
(compiled 2018.05.29 svn.r3508 for OlexSys, GUI svn.r5506)
;
_audit_update_record
;
2022-07-07 deposited with the CCDC.	2022-11-03 downloaded from the CCDC.
;
_cell_angle_alpha 90
_cell_angle_beta 102.184(4)
_cell_angle_gamma 90
_cell_formula_units_Z 4
_cell_length_a 13.4932(16)
_cell_length_b 9.8466(12)
_cell_length_c 17.378(2)
_cell_measurement_reflns_used 5414
_cell_measurement_temperature 298.15
_cell_measurement_theta_max 22.631
_cell_measurement_theta_min 2.981
_cell_volume 2256.9(5)
_computing_cell_refinement 'SAINT v8.37A (Bruker, 2015)'
_computing_data_collection 'SAINT v8.37A (Bruker, 2015)'
_computing_data_reduction 'SAINT v8.37A (Bruker, 2015)'
_computing_molecular_graphics 'Olex2 (Dolomanov et al., 2009)'
_computing_publication_material 'Olex2 (Dolomanov et al., 2009)'
_computing_structure_refinement 'ShelXL (Sheldrick, 2015)'
_computing_structure_solution 'ShelXT (Sheldrick, 2015)'
_diffrn_ambient_temperature 298.15
_diffrn_measured_fraction_theta_full 0.998
_diffrn_measured_fraction_theta_max 0.998
_diffrn_measurement_device_type 'Bruker APEX-II CCD'
_diffrn_measurement_method '\f and \w scans'
_diffrn_radiation_type MoK\a
_diffrn_radiation_wavelength 0.71073
_diffrn_reflns_av_R_equivalents 0.1377
_diffrn_reflns_av_unetI/netI 0.0596
_diffrn_reflns_Laue_measured_fraction_full 0.998
_diffrn_reflns_Laue_measured_fraction_max 0.998
_diffrn_reflns_limit_h_max 15
_diffrn_reflns_limit_h_min -16
_diffrn_reflns_limit_k_max 11
_diffrn_reflns_limit_k_min -11
_diffrn_reflns_limit_l_max 20
_diffrn_reflns_limit_l_min -20
_diffrn_reflns_number 44868
_diffrn_reflns_point_group_measured_fraction_full 0.998
_diffrn_reflns_point_group_measured_fraction_max 0.998
_diffrn_reflns_theta_full 24.999
_diffrn_reflns_theta_max 24.999
_diffrn_reflns_theta_min 2.981
_diffrn_standards_number 0
_exptl_absorpt_coefficient_mu 0.078
_exptl_absorpt_correction_T_max 0.7456
_exptl_absorpt_correction_T_min 0.7030
_exptl_absorpt_correction_type multi-scan
_exptl_absorpt_process_details
'SADABS-2014/5 (Bruker,2014/5) was used for absorption correction. wR2(int) was 0.1071 before and 0.0625 after correction. The Ratio of minimum to maximum transmission is 0.9429. The \l/2 correction factor is Not present.'
_exptl_crystal_colour colourless
_exptl_crystal_colour_primary colourless
_exptl_crystal_density_diffrn 1.258
_exptl_crystal_description block
_exptl_crystal_F_000 896
_exptl_crystal_size_max 0.15
_exptl_crystal_size_mid 0.11
_exptl_crystal_size_min 0.1
_refine_diff_density_max 0.204
_refine_diff_density_min -0.224
_refine_diff_density_rms 0.038
_refine_ls_extinction_coef 0.007(2)
_refine_ls_extinction_expression Fc^*^=kFc[1+0.001xFc^2^\l^3^/sin(2\q)]^-1/4^
_refine_ls_extinction_method 'SHELXL-2018/3 (Sheldrick 2018)'
_refine_ls_goodness_of_fit_ref 1.017
_refine_ls_hydrogen_treatment constr
_refine_ls_matrix_type full
_refine_ls_number_parameters 489
_refine_ls_number_reflns 3960
_refine_ls_number_restraints 691
_refine_ls_restrained_S_all 0.992
_refine_ls_R_factor_all 0.1615
_refine_ls_R_factor_gt 0.0688
_refine_ls_shift/su_max 0.000
_refine_ls_shift/su_mean 0.000
_refine_ls_structure_factor_coef Fsqd
_refine_ls_weighting_details 'w=1/[\s^2^(Fo^2^)+(0.0932P)^2^+1.4425P] where P=(Fo^2^+2Fc^2^)/3'
_refine_ls_weighting_scheme calc
_refine_ls_wR_factor_gt 0.1680
_refine_ls_wR_factor_ref 0.2281
_reflns_Friedel_coverage 0.000
_reflns_number_gt 1859
_reflns_number_total 3960
_reflns_threshold_expression 'I > 2\s(I)'
_cod_data_source_file d2sc04431e2.cif
_cod_data_source_block 20200616h
_cod_database_code 1567897
_shelx_shelxl_version_number 2018/3
_shelx_space_group_comment
;
The symmetry employed for this shelxl refinement is uniquely defined
by the following loop, which should always be used as a source of
symmetry information in preference to the above space-group names.
They are only intended as comments.
;
_shelx_estimated_absorpt_t_max 0.992
_shelx_estimated_absorpt_t_min 0.988
_olex2_refinement_description
;
1. Fixed Uiso
 At 1.2 times of:
  All C(H) groups
2. Restrained distances
 C2-C16 \\sim C2A-C16
 with sigma of 0.02
 C2-C1 \\sim C2A-C1A
 with sigma of 0.02
 O1A-C1A \\sim O1-C1
 with sigma of 0.02
 O1A-C9A \\sim O1-C9
 with sigma of 0.02
 C9-C4 \\sim C9A-C4A
 with sigma of 0.02
 C4-C3 \\sim C4A-C3A
 with sigma of 0.02
 C3A-C2A \\sim C3-C2
 with sigma of 0.02
 N1-C1 \\sim N1A-C1A
 with sigma of 0.02
 C30A-C24A \\sim C26A-C24A
 with sigma of 0.02
 C24-C23 \\sim C24A-C23A
 with sigma of 0.02
3. Uiso/Uaniso restraints and constraints
C24A \\sim C10 \\sim C11 \\sim C12 \\sim C15 \\sim C25A \\sim C26A \\sim C27A
\\sim C30A \\sim C13 \\sim C28A \\sim C14 \\sim C29A: within 2A with sigma of
0.01 and sigma for terminal atoms of 0.02
4. Rigid body (RIGU) restrains
 N1, O1, C1, C9, C2, C4, C8, C10, C3, C16, C5, C7, C11, C15, C23, O2, C17, C6,
 C12, C14, C24, C18, C22, C13, C25, C19, C21, C26, C30, C20, C27, C29, C28
 with sigma for 1-2 distances of 0.001 and sigma for 1-3 distances of 0.002
 C3A, O2, C16, C17, C2A, C18, C22, C1A, C19, C21, O1A, N1A, C4A, C23A, C20,
 C9A, C10A, C5A, C24A, C8A, C11A, C15A, C6A, C25A, C7A, C12A, C14A, C26A, C30A,
 C13A, C27A, C29A, C28A
 with sigma for 1-2 distances of 0.001 and sigma for 1-3 distances of 0.002
5. Others
 Sof(C2A)=Sof(O1A)=Sof(C1A)=Sof(C9A)=Sof(C8A)=Sof(H8A)=Sof(C7A)=Sof(H7A)=
 Sof(C6A)=Sof(H6A)=Sof(C5A)=Sof(H5A)=Sof(C4A)=Sof(N1A)=Sof(C10A)=Sof(C11A)=
 Sof(H11A)=Sof(C12A)=Sof(H12A)=Sof(C13A)=Sof(H13A)=Sof(C14A)=Sof(H14A)=
 Sof(C15A)=Sof(H15A)=Sof(C3A)=Sof(C23A)=Sof(H23A)=Sof(C24A)=Sof(H24A)=Sof(C25A)=
 Sof(C26A)=Sof(H26A)=Sof(C27A)=Sof(H27A)=Sof(C28A)=Sof(H28A)=Sof(C29A)=
 Sof(H29A)=Sof(C30A)=Sof(H30A)=1-FVAR(1)
 Sof(O1)=Sof(N1)=Sof(C1)=Sof(C2)=Sof(C3)=Sof(C4)=Sof(C5)=Sof(H5)=Sof(C6)=
 Sof(H6)=Sof(C7)=Sof(H7)=Sof(C8)=Sof(H8)=Sof(C9)=Sof(C10)=Sof(C11)=Sof(H11)=
 Sof(C12)=Sof(H12)=Sof(C13)=Sof(H13)=Sof(C14)=Sof(H14)=Sof(C15)=Sof(H15)=
 Sof(C23)=Sof(H23)=Sof(C24)=Sof(H24)=Sof(C25)=Sof(C26)=Sof(H26)=Sof(C27)=
 Sof(H27)=Sof(C28)=Sof(H28)=Sof(C29)=Sof(H29)=Sof(C30)=Sof(H30)=FVAR(1)
6.a Aromatic/amide H refined with riding coordinates:
 C5(H5), C6(H6), C7(H7), C8(H8), C11(H11), C12(H12), C13(H13), C14(H14),
 C15(H15), C18(H18), C19(H19), C20(H20), C21(H21), C22(H22), C23(H23), C24(H24),
  C26(H26), C27(H27), C28(H28), C29(H29), C30(H30), C8A(H8A), C7A(H7A),
 C6A(H6A), C5A(H5A), C11A(H11A), C12A(H12A), C13A(H13A), C14A(H14A), C15A(H15A),
  C23A(H23A), C24A(H24A), C26A(H26A), C27A(H27A), C28A(H28A), C29A(H29A),
 C30A(H30A)
6.b Fitted hexagon refined as free rotating group:
 C9A(C8A,C7A,C6A,C5A,C4A), C10A(C11A,C12A,C13A,C14A,C15A), C25A(C26A,C27A,C28A,
 C29A,C30A)
;
_olex2_submission_special_instructions 'No special instructions were received'

loop_
_space_group_symop_operation_xyz
'x, y, z'
'-x+1/2, y+1/2, -z+1/2'
'-x, -y, -z'
'x-1/2, -y-1/2, z-1/2'

loop_
_atom_site_label
_atom_site_type_symbol
_atom_site_fract_x
_atom_site_fract_y
_atom_site_fract_z
_atom_site_U_iso_or_equiv
_atom_site_adp_type
_atom_site_occupancy
_atom_site_site_symmetry_order
_atom_site_calc_flag
_atom_site_refinement_flags_posn
_atom_site_refinement_flags_adp
_atom_site_refinement_flags_occupancy
_atom_site_disorder_assembly
_atom_site_disorder_group
O1 O 0.3591(2) 0.0610(3) 0.45010(17) 0.0616(9) Uani 0.806(3) 1 d D U P A 1
O2 O 0.4340(2) 0.2040(3) 0.69881(15) 0.0807(9) Uani 1 1 d . U . . .
N1 N 0.2562(3) 0.0694(4) 0.5400(2) 0.0593(10) Uani 0.806(3) 1 d D U P A 1
C1 C 0.3353(6) 0.1124(9) 0.5153(4) 0.0504(14) Uani 0.806(3) 1 d D U P A 1
C2 C 0.4006(3) 0.2122(5) 0.5595(2) 0.0504(10) Uani 0.806(3) 1 d D U P A 1
C3 C 0.4808(3) 0.2637(4) 0.5352(3) 0.0497(10) Uani 0.806(3) 1 d D U P A 1
C4 C 0.4987(5) 0.2164(6) 0.4588(3) 0.0501(13) Uani 0.806(3) 1 d D U P A 1
C5 C 0.5721(4) 0.2712(6) 0.4215(4) 0.0628(14) Uani 0.806(3) 1 d . U P A 1
H5 H 0.613316 0.341536 0.445464 0.075 Uiso 0.806(3) 1 calc R . P A 1
C6 C 0.5841(5) 0.2222(8) 0.3497(5) 0.076(2) Uani 0.806(3) 1 d . U P A 1
H6 H 0.633513 0.258603 0.325638 0.091 Uiso 0.806(3) 1 calc R . P A 1
C7 C 0.5224(6) 0.1191(8) 0.3138(4) 0.076(3) Uani 0.806(3) 1 d . U P A 1
H7 H 0.530777 0.085838 0.265531 0.091 Uiso 0.806(3) 1 calc R . P A 1
C8 C 0.4491(5) 0.0649(6) 0.3481(4) 0.0682(16) Uani 0.806(3) 1 d . U P A 1
H8 H 0.407658 -0.004789 0.323519 0.082 Uiso 0.806(3) 1 calc R . P A 1
C9 C 0.4376(4) 0.1151(6) 0.4197(4) 0.0539(11) Uani 0.806(3) 1 d D U P A 1
C10 C 0.1838(4) -0.0222(6) 0.4981(3) 0.0668(12) Uani 0.806(3) 1 d . U P A 1
C11 C 0.1556(5) -0.0300(7) 0.4167(4) 0.0917(15) Uani 0.806(3) 1 d . U P A 1
H11 H 0.191459 0.019004 0.385731 0.110 Uiso 0.806(3) 1 calc R . P A 1
C12 C 0.0729(6) -0.1118(8) 0.3805(4) 0.1071(16) Uani 0.806(3) 1 d . U P A 1
H12 H 0.052999 -0.114345 0.325901 0.128 Uiso 0.806(3) 1 calc R . P A 1
C13 C 0.0224(5) -0.1868(8) 0.4255(4) 0.0966(16) Uani 0.806(3) 1 d . U P A 1
H13 H -0.030361 -0.243345 0.401624 0.116 Uiso 0.806(3) 1 calc R . P A 1
C14 C 0.0478(5) -0.1796(7) 0.5021(4) 0.0882(15) Uani 0.806(3) 1 d . U P A 1
H14 H 0.012037 -0.230675 0.532148 0.106 Uiso 0.806(3) 1 calc R . P A 1
C15 C 0.1277(4) -0.0968(7) 0.5401(4) 0.0820(15) Uani 0.806(3) 1 d . U P A 1
H15 H 0.142891 -0.092332 0.594783 0.098 Uiso 0.806(3) 1 calc R . P A 1
C16 C 0.3855(3) 0.2573(4) 0.6398(2) 0.0627(9) Uani 1 1 d D U . . .
C17 C 0.3080(3) 0.3597(4) 0.6440(2) 0.0633(10) Uani 1 1 d . U . . .
C18 C 0.2443(3) 0.4094(4) 0.5782(2) 0.0821(13) Uani 1 1 d . U . . .
H18 H 0.248537 0.376797 0.528777 0.098 Uiso 1 1 calc R . . . .
C19 C 0.1733(4) 0.5083(5) 0.5851(3) 0.0966(15) Uani 1 1 d . U . . .
H19 H 0.129787 0.541836 0.540388 0.116 Uiso 1 1 calc R . . . .
C20 C 0.1679(4) 0.5562(5) 0.6582(3) 0.0949(14) Uani 1 1 d . U . . .
H20 H 0.120739 0.622832 0.662945 0.114 Uiso 1 1 calc R . . . .
C21 C 0.2306(4) 0.5073(5) 0.7234(3) 0.0952(14) Uani 1 1 d . U . . .
H21 H 0.225829 0.539748 0.772753 0.114 Uiso 1 1 calc R . . . .
C22 C 0.3012(4) 0.4101(4) 0.7172(2) 0.0812(12) Uani 1 1 d . U . . .
H22 H 0.344760 0.377871 0.762268 0.097 Uiso 1 1 calc R . . . .
C23 C 0.5479(8) 0.3678(10) 0.5815(4) 0.058(2) Uani 0.806(3) 1 d D U P A 1
H23 H 0.514751 0.434026 0.604823 0.069 Uiso 0.806(3) 1 calc R . P A 1
C24 C 0.6440(4) 0.3798(6) 0.5941(3) 0.0745(14) Uani 0.806(3) 1 d D U P A 1
H24 H 0.677766 0.310756 0.573657 0.089 Uiso 0.806(3) 1 calc R . P A 1
C25 C 0.7086(6) 0.4865(7) 0.6360(5) 0.0694(17) Uani 0.806(3) 1 d . U P A 1
C26 C 0.8077(6) 0.4977(8) 0.6283(4) 0.0847(18) Uani 0.806(3) 1 d . U P A 1
H26 H 0.833818 0.433687 0.598623 0.102 Uiso 0.806(3) 1 calc R . P A 1
C27 C 0.8685(6) 0.6010(11) 0.6634(5) 0.098(2) Uani 0.806(3) 1 d . U P A 1
H27 H 0.935060 0.606937 0.656971 0.118 Uiso 0.806(3) 1 calc R . P A 1
C28 C 0.8323(7) 0.6943(8) 0.7072(5) 0.100(2) Uani 0.806(3) 1 d . U P A 1
H28 H 0.873845 0.765328 0.729832 0.120 Uiso 0.806(3) 1 calc R . P A 1
C29 C 0.7366(6) 0.6860(8) 0.7187(5) 0.097(2) Uani 0.806(3) 1 d . U P A 1
H29 H 0.713334 0.749646 0.750293 0.116 Uiso 0.806(3) 1 calc R . P A 1
C30 C 0.6731(5) 0.5833(8) 0.6838(5) 0.084(2) Uani 0.806(3) 1 d . U P A 1
H30 H 0.607184 0.577804 0.691765 0.100 Uiso 0.806(3) 1 calc R . P A 1
C2A C 0.4535(14) 0.2543(19) 0.5761(10) 0.054(4) Uani 0.194(3) 1 d D U P A 2
O1A O 0.5849(9) 0.3569(12) 0.5137(6) 0.058(3) Uani 0.194(3) 1 d D U P A 2
C1A C 0.542(3) 0.339(4) 0.5767(16) 0.049(6) Uani 0.194(3) 1 d D U P A 2
C9A C 0.5510(18) 0.270(2) 0.4511(9) 0.052(5) Uani 0.194(3) 1 d D U P A 2
C8A C 0.6034(13) 0.2841(17) 0.3907(14) 0.070(6) Uani 0.194(3) 1 d G U P A 2
H8A H 0.653781 0.349660 0.394126 0.084 Uiso 0.194(3) 1 calc R . P A 2
C7A C 0.581(2) 0.200(3) 0.3252(12) 0.078(10) Uani 0.194(3) 1 d G U P A 2
H7A H 0.615698 0.208875 0.284813 0.093 Uiso 0.194(3) 1 calc R . P A 2
C6A C 0.505(2) 0.102(3) 0.3201(12) 0.080(13) Uani 0.194(3) 1 d G U P A 2
H6A H 0.490124 0.045256 0.276253 0.096 Uiso 0.194(3) 1 calc R . P A 2
C5A C 0.4530(16) 0.088(2) 0.3804(16) 0.073(8) Uani 0.194(3) 1 d G U P A 2
H5A H 0.402631 0.022420 0.377006 0.088 Uiso 0.194(3) 1 calc R . P A 2
C4A C 0.4758(17) 0.172(3) 0.4459(11) 0.057(6) Uani 0.194(3) 1 d DG U P A 2
N1A N 0.5849(11) 0.4149(14) 0.6387(8) 0.052(3) Uani 0.194(3) 1 d D U P A 2
C10A C 0.6776(16) 0.495(2) 0.6476(16) 0.058(6) Uani 0.194(3) 1 d . U P A 2
C11A C 0.765(2) 0.4453(15) 0.6268(10) 0.064(5) Uani 0.194(3) 1 d G U P A 2
H11A H 0.765332 0.358577 0.605663 0.077 Uiso 0.194(3) 1 calc R . P A 2
C12A C 0.8514(15) 0.526(2) 0.6375(14) 0.069(7) Uani 0.194(3) 1 d G U P A 2
H12A H 0.909767 0.492676 0.623616 0.083 Uiso 0.194(3) 1 calc R . P A 2
C13A C 0.8507(13) 0.655(2) 0.6691(14) 0.061(6) Uani 0.194(3) 1 d G U P A 2
H13A H 0.908558 0.709021 0.676286 0.073 Uiso 0.194(3) 1 calc R . P A 2
C14A C 0.7634(19) 0.7045(15) 0.6899(13) 0.062(6) Uani 0.194(3) 1 d G U P A 2
H14A H 0.762915 0.791269 0.711003 0.075 Uiso 0.194(3) 1 calc R . P A 2
C15A C 0.6769(15) 0.624(2) 0.6791(18) 0.071(8) Uani 0.194(3) 1 d G U P A 2
H15A H 0.618478 0.657172 0.693051 0.085 Uiso 0.194(3) 1 calc R . P A 2
C3A C 0.4247(14) 0.1720(19) 0.5124(9) 0.057(4) Uani 0.194(3) 1 d D U P A 2
C23A C 0.327(3) 0.083(4) 0.524(2) 0.072(8) Uani 0.194(3) 1 d D U P A 2
H23A H 0.318801 0.052176 0.572627 0.087 Uiso 0.194(3) 1 calc R . P A 2
C24A C 0.2633(18) 0.060(2) 0.4621(13) 0.087(3) Uani 0.194(3) 1 d D U P A 2
H24A H 0.271524 0.099583 0.415333 0.104 Uiso 0.194(3) 1 calc R . P A 2
C25A C 0.1752(14) -0.030(2) 0.4611(11) 0.090(2) Uani 0.194(3) 1 d . U P A 2
C26A C 0.1121(16) -0.063(2) 0.3894(9) 0.093(2) Uani 0.194(3) 1 d DG U P A 2
H26A H 0.126180 -0.029216 0.342794 0.112 Uiso 0.194(3) 1 calc R . P A 2
C27A C 0.0280(15) -0.145(2) 0.3872(11) 0.097(3) Uani 0.194(3) 1 d G U P A 2
H27A H -0.014219 -0.166957 0.339199 0.117 Uiso 0.194(3) 1 calc R . P A 2
C28A C 0.0069(15) -0.196(2) 0.4568(14) 0.095(3) Uani 0.194(3) 1 d G U P A 2
H28A H -0.049345 -0.250722 0.455342 0.114 Uiso 0.194(3) 1 calc R . P A 2
C29A C 0.0700(17) -0.163(3) 0.5285(11) 0.090(3) Uani 0.194(3) 1 d G U P A 2
H29A H 0.055928 -0.196745 0.575080 0.108 Uiso 0.194(3) 1 calc R . P A 2
C30A C 0.1541(16) -0.081(3) 0.5307(9) 0.085(3) Uani 0.194(3) 1 d DG U P A 2
H30A H 0.196329 -0.059004 0.578676 0.103 Uiso 0.194(3) 1 calc R . P A 2

loop_
_atom_site_aniso_label
_atom_site_aniso_U_11
_atom_site_aniso_U_22
_atom_site_aniso_U_33
_atom_site_aniso_U_23
_atom_site_aniso_U_13
_atom_site_aniso_U_12
O1 0.0634(19) 0.064(2) 0.0627(17) -0.0142(14) 0.0248(14) -0.0081(15)
O2 0.0859(19) 0.101(2) 0.0555(14) 0.0065(14) 0.0155(13) 0.0147(16)
N1 0.058(2) 0.063(2) 0.062(2) 0.0056(17) 0.0233(16) -0.0059(16)
C1 0.055(2) 0.048(3) 0.053(2) 0.0019(18) 0.0210(17) 0.000(2)
C2 0.053(2) 0.049(2) 0.0501(19) 0.0009(17) 0.0125(17) 0.0053(17)
C3 0.051(2) 0.048(2) 0.051(2) -0.0011(18) 0.0131(17) 0.0071(17)
C4 0.053(3) 0.048(3) 0.052(2) -0.0006(18) 0.0168(19) 0.005(2)
C5 0.063(3) 0.069(3) 0.061(3) -0.006(3) 0.025(3) -0.008(3)
C6 0.077(4) 0.090(5) 0.068(3) -0.011(3) 0.036(3) -0.004(3)
C7 0.081(5) 0.088(5) 0.067(4) -0.017(3) 0.035(3) 0.001(4)
C8 0.074(3) 0.075(4) 0.061(3) -0.015(2) 0.027(3) 0.005(3)
C9 0.055(2) 0.057(3) 0.053(2) -0.0060(19) 0.017(2) 0.003(2)
C10 0.059(2) 0.070(3) 0.077(2) -0.001(2) 0.0269(19) -0.0081(18)
C11 0.082(3) 0.117(4) 0.081(2) -0.017(3) 0.028(2) -0.038(3)
C12 0.092(3) 0.125(4) 0.106(3) -0.021(3) 0.026(2) -0.045(3)
C13 0.086(3) 0.091(3) 0.116(3) -0.015(3) 0.028(3) -0.027(3)
C14 0.072(3) 0.078(3) 0.114(3) 0.008(3) 0.020(3) -0.018(2)
C15 0.067(3) 0.082(3) 0.100(3) 0.015(2) 0.023(2) -0.019(2)
C16 0.077(2) 0.063(2) 0.0522(15) 0.0029(15) 0.0241(15) 0.0019(16)
C17 0.085(2) 0.054(2) 0.0591(17) 0.0060(15) 0.0344(16) 0.0020(16)
C18 0.110(3) 0.076(3) 0.065(2) 0.006(2) 0.0302(19) 0.026(2)
C19 0.113(4) 0.087(3) 0.095(3) 0.008(2) 0.035(3) 0.032(3)
C20 0.116(4) 0.078(3) 0.108(2) 0.008(2) 0.063(3) 0.019(3)
C21 0.124(4) 0.090(3) 0.090(3) 0.000(2) 0.063(2) 0.015(2)
C22 0.109(3) 0.084(3) 0.0603(19) 0.0036(19) 0.041(2) 0.011(2)
C23 0.062(2) 0.060(5) 0.054(3) -0.005(3) 0.019(2) -0.006(3)
C24 0.064(2) 0.082(3) 0.076(3) -0.005(3) 0.012(2) -0.010(2)
C25 0.070(3) 0.070(3) 0.062(4) 0.007(3) 0.000(3) -0.005(3)
C26 0.075(3) 0.108(5) 0.069(4) 0.006(4) 0.010(3) -0.014(3)
C27 0.085(4) 0.101(5) 0.099(5) 0.015(4) -0.006(3) -0.016(3)
C28 0.097(4) 0.091(4) 0.093(5) 0.010(3) -0.022(4) -0.011(4)
C29 0.100(4) 0.087(4) 0.088(5) -0.008(3) -0.018(3) -0.001(3)
C30 0.074(4) 0.084(4) 0.084(5) -0.006(3) -0.004(3) 0.005(3)
C2A 0.066(6) 0.046(8) 0.054(5) 0.002(5) 0.020(5) 0.004(5)
O1A 0.065(7) 0.069(7) 0.042(5) -0.007(4) 0.015(4) -0.014(5)
C1A 0.061(8) 0.046(11) 0.041(6) 0.003(6) 0.013(5) 0.006(8)
C9A 0.052(10) 0.060(9) 0.043(7) -0.006(6) 0.009(6) 0.004(7)
C8A 0.083(13) 0.077(12) 0.056(9) -0.019(8) 0.030(8) -0.010(10)
C7A 0.089(17) 0.089(16) 0.063(11) -0.029(11) 0.033(11) -0.012(13)
C6A 0.09(2) 0.09(2) 0.067(13) -0.029(13) 0.029(14) -0.013(17)
C5A 0.076(15) 0.081(14) 0.064(10) -0.026(9) 0.021(9) -0.012(11)
C4A 0.055(11) 0.061(12) 0.054(8) -0.011(7) 0.012(8) 0.001(8)
N1A 0.056(6) 0.050(7) 0.047(6) -0.003(5) 0.005(6) 0.018(5)
C10A 0.067(7) 0.068(9) 0.034(13) 0.006(8) -0.003(7) 0.004(6)
C11A 0.068(8) 0.068(10) 0.054(12) 0.003(9) 0.005(9) 0.000(7)
C12A 0.067(9) 0.061(9) 0.076(18) 0.002(9) 0.005(11) 0.003(8)
C13A 0.071(10) 0.055(10) 0.058(15) 0.013(9) 0.018(10) 0.001(8)
C14A 0.069(10) 0.057(9) 0.061(16) 0.013(9) 0.015(10) 0.002(6)
C15A 0.074(11) 0.069(9) 0.074(19) -0.004(11) 0.021(12) -0.006(7)
C3A 0.059(7) 0.053(9) 0.061(6) -0.005(5) 0.019(5) 0.005(6)
C23A 0.069(8) 0.071(18) 0.079(7) -0.010(8) 0.023(5) -0.010(10)
C24A 0.078(5) 0.098(6) 0.085(6) -0.012(5) 0.020(5) -0.024(4)
C25A 0.077(4) 0.097(4) 0.096(4) -0.006(4) 0.021(3) -0.023(3)
C26A 0.082(4) 0.101(5) 0.099(4) -0.015(4) 0.025(4) -0.034(4)
C27A 0.084(4) 0.099(5) 0.111(4) -0.011(4) 0.025(4) -0.035(4)
C28A 0.080(5) 0.095(5) 0.112(5) -0.008(4) 0.026(4) -0.027(4)
C29A 0.076(4) 0.085(5) 0.111(4) 0.001(4) 0.021(4) -0.020(4)
C30A 0.070(4) 0.085(5) 0.103(4) 0.001(4) 0.021(4) -0.016(4)

loop_
_atom_type_symbol
_atom_type_description
_atom_type_scat_dispersion_real
_atom_type_scat_dispersion_imag
_atom_type_scat_source
C C 0.0033 0.0016 'International Tables Vol C Tables 4.2.6.8 and 6.1.1.4'
H H 0.0000 0.0000 'International Tables Vol C Tables 4.2.6.8 and 6.1.1.4'
N N 0.0061 0.0033 'International Tables Vol C Tables 4.2.6.8 and 6.1.1.4'
O O 0.0106 0.0060 'International Tables Vol C Tables 4.2.6.8 and 6.1.1.4'

loop_
_geom_angle_atom_site_label_1
_geom_angle_atom_site_label_2
_geom_angle_atom_site_label_3
_geom_angle
_geom_angle_site_symmetry_1
_geom_angle_site_symmetry_3
_geom_angle_publ_flag
C1 O1 C9 121.0(4) . . ?
C1 N1 C10 124.3(5) . . ?
O1 C1 C2 118.9(5) . . ?
N1 C1 O1 121.0(5) . . ?
N1 C1 C2 120.1(6) . . ?
C1 C2 C16 120.5(5) . . ?
C3 C2 C1 122.5(5) . . ?
C3 C2 C16 116.9(4) . . ?
C2 C3 C4 117.4(5) . . ?
C2 C3 C23 122.0(5) . . ?
C4 C3 C23 120.6(5) . . ?
C5 C4 C3 124.2(6) . . ?
C9 C4 C3 118.5(6) . . ?
C9 C4 C5 117.3(5) . . ?
C4 C5 H5 119.5 . . ?
C6 C5 C4 120.9(5) . . ?
C6 C5 H5 119.5 . . ?
C5 C6 H6 120.2 . . ?
C7 C6 C5 119.5(5) . . ?
C7 C6 H6 120.2 . . ?
C6 C7 H7 119.5 . . ?
C8 C7 C6 121.0(6) . . ?
C8 C7 H7 119.5 . . ?
C7 C8 H8 120.6 . . ?
C7 C8 C9 118.9(5) . . ?
C9 C8 H8 120.6 . . ?
C4 C9 O1 121.1(6) . . ?
C8 C9 O1 116.5(6) . . ?
C8 C9 C4 122.4(5) . . ?
C11 C10 N1 124.8(5) . . ?
C15 C10 N1 117.8(5) . . ?
C15 C10 C11 116.8(5) . . ?
C10 C11 H11 119.8 . . ?
C10 C11 C12 120.4(6) . . ?
C12 C11 H11 119.8 . . ?
C11 C12 H12 120.0 . . ?
C13 C12 C11 119.9(6) . . ?
C13 C12 H12 120.0 . . ?
C12 C13 H13 119.9 . . ?
C14 C13 C12 120.2(6) . . ?
C14 C13 H13 119.9 . . ?
C13 C14 H14 119.2 . . ?
C13 C14 C15 121.5(6) . . ?
C15 C14 H14 119.2 . . ?
C10 C15 C14 121.1(6) . . ?
C10 C15 H15 119.4 . . ?
C14 C15 H15 119.4 . . ?
O2 C16 C2 119.8(4) . . ?
O2 C16 C17 121.2(3) . . ?
O2 C16 C2A 107.1(8) . . ?
C17 C16 C2 118.9(3) . . ?
C17 C16 C2A 125.0(8) . . ?
C18 C17 C16 122.2(3) . . ?
C18 C17 C22 119.2(4) . . ?
C22 C17 C16 118.5(4) . . ?
C17 C18 H18 119.9 . . ?
C17 C18 C19 120.1(4) . . ?
C19 C18 H18 119.9 . . ?
C18 C19 H19 120.2 . . ?
C20 C19 C18 119.6(5) . . ?
C20 C19 H19 120.2 . . ?
C19 C20 H20 119.7 . . ?
C21 C20 C19 120.5(5) . . ?
C21 C20 H20 119.7 . . ?
C20 C21 H21 119.8 . . ?
C20 C21 C22 120.3(4) . . ?
C22 C21 H21 119.8 . . ?
C17 C22 H22 119.9 . . ?
C21 C22 C17 120.2(4) . . ?
C21 C22 H22 119.9 . . ?
C3 C23 H23 115.2 . . ?
C24 C23 C3 129.6(8) . . ?
C24 C23 H23 115.2 . . ?
C23 C24 H24 115.4 . . ?
C23 C24 C25 129.2(7) . . ?
C25 C24 H24 115.4 . . ?
C26 C25 C24 120.0(8) . . ?
C26 C25 C30 117.4(6) . . ?
C30 C25 C24 122.6(7) . . ?
C25 C26 H26 119.3 . . ?
C27 C26 C25 121.4(7) . . ?
C27 C26 H26 119.3 . . ?
C26 C27 H27 119.9 . . ?
C28 C27 C26 120.3(8) . . ?
C28 C27 H27 119.9 . . ?
C27 C28 H28 119.5 . . ?
C27 C28 C29 120.9(8) . . ?
C29 C28 H28 119.5 . . ?
C28 C29 H29 119.9 . . ?
C28 C29 C30 120.2(8) . . ?
C30 C29 H29 119.9 . . ?
C25 C30 H30 120.1 . . ?
C29 C30 C25 119.8(7) . . ?
C29 C30 H30 120.1 . . ?
C1A C2A C16 125.4(14) . . ?
C3A C2A C16 118.2(14) . . ?
C3A C2A C1A 116.2(16) . . ?
C1A O1A C9A 115.5(16) . . ?
O1A C1A C2A 124.0(17) . . ?
N1A C1A C2A 122.9(18) . . ?
N1A C1A O1A 113.0(17) . . ?
O1A C9A C8A 114(2) . . ?
O1A C9A C4A 126(2) . . ?
C8A C9A C4A 120.0 . . ?
C9A C8A H8A 120.0 . . ?
C7A C8A C9A 120.0 . . ?
C7A C8A H8A 120.0 . . ?
C8A C7A H7A 120.0 . . ?
C6A C7A C8A 120.0 . . ?
C6A C7A H7A 120.0 . . ?
C7A C6A H6A 120.0 . . ?
C5A C6A C7A 120.0 . . ?
C5A C6A H6A 120.0 . . ?
C6A C5A H5A 120.0 . . ?
C6A C5A C4A 120.0 . . ?
C4A C5A H5A 120.0 . . ?
C9A C4A C3A 114(2) . . ?
C5A C4A C9A 120.0 . . ?
C5A C4A C3A 126(2) . . ?
C1A N1A C10A 127.1(18) . . ?
C11A C10A N1A 122.7(18) . . ?
C11A C10A C15A 120.0 . . ?
C15A C10A N1A 117.3(18) . . ?
C10A C11A H11A 120.0 . . ?
C12A C11A C10A 120.0 . . ?
C12A C11A H11A 120.0 . . ?
C11A C12A H12A 120.0 . . ?
C13A C12A C11A 120.0 . . ?
C13A C12A H12A 120.0 . . ?
C12A C13A H13A 120.0 . . ?
C12A C13A C14A 120.0 . . ?
C14A C13A H13A 120.0 . . ?
C13A C14A H14A 120.0 . . ?
C15A C14A C13A 120.0 . . ?
C15A C14A H14A 120.0 . . ?
C10A C15A H15A 120.0 . . ?
C14A C15A C10A 120.0 . . ?
C14A C15A H15A 120.0 . . ?
C2A C3A C4A 122.6(19) . . ?
C2A C3A C23A 108.8(19) . . ?
C4A C3A C23A 129(2) . . ?
C3A C23A H23A 122.5 . . ?
C24A C23A C3A 115(3) . . ?
C24A C23A H23A 122.5 . . ?
C23A C24A H24A 119.1 . . ?
C23A C24A C25A 122(2) . . ?
C25A C24A H24A 119.1 . . ?
C26A C25A C24A 119.1(8) . . ?
C26A C25A C30A 120.0 . . ?
C30A C25A C24A 120.9(8) . . ?
C25A C26A H26A 120.0 . . ?
C25A C26A C27A 120.0 . . ?
C27A C26A H26A 120.0 . . ?
C26A C27A H27A 120.0 . . ?
C28A C27A C26A 120.0 . . ?
C28A C27A H27A 120.0 . . ?
C27A C28A H28A 120.0 . . ?
C29A C28A C27A 120.0 . . ?
C29A C28A H28A 120.0 . . ?
C28A C29A H29A 120.0 . . ?
C28A C29A C30A 120.0 . . ?
C30A C29A H29A 120.0 . . ?
C25A C30A H30A 120.0 . . ?
C29A C30A C25A 120.0 . . ?
C29A C30A H30A 120.0 . . ?

loop_
_geom_bond_atom_site_label_1
_geom_bond_atom_site_label_2
_geom_bond_distance
_geom_bond_site_symmetry_2
_geom_bond_publ_flag
O1 C1 1.340(9) . ?
O1 C9 1.386(5) . ?
O2 C16 1.213(4) . ?
N1 C1 1.303(8) . ?
N1 C10 1.413(6) . ?
C1 C2 1.431(8) . ?
C2 C3 1.341(6) . ?
C2 C16 1.519(5) . ?
C3 C4 1.474(6) . ?
C3 C23 1.487(7) . ?
C4 C5 1.402(7) . ?
C4 C9 1.378(7) . ?
C5 H5 0.9300 . ?
C5 C6 1.379(8) . ?
C6 H6 0.9300 . ?
C6 C7 1.375(9) . ?
C7 H7 0.9300 . ?
C7 C8 1.367(8) . ?
C8 H8 0.9300 . ?
C8 C9 1.378(7) . ?
C10 C11 1.387(7) . ?
C10 C15 1.371(7) . ?
C11 H11 0.9300 . ?
C11 C12 1.412(8) . ?
C12 H12 0.9300 . ?
C12 C13 1.358(9) . ?
C13 H13 0.9300 . ?
C13 C14 1.304(9) . ?
C14 H14 0.9300 . ?
C14 C15 1.401(8) . ?
C15 H15 0.9300 . ?
C16 C17 1.466(5) . ?
C16 C2A 1.581(15) . ?
C17 C18 1.367(5) . ?
C17 C22 1.386(5) . ?
C18 H18 0.9300 . ?
C18 C19 1.388(6) . ?
C19 H19 0.9300 . ?
C19 C20 1.372(6) . ?
C20 H20 0.9300 . ?
C20 C21 1.352(6) . ?
C21 H21 0.9300 . ?
C21 C22 1.370(6) . ?
C22 H22 0.9300 . ?
C23 H23 0.9300 . ?
C23 C24 1.275(10) . ?
C24 H24 0.9300 . ?
C24 C25 1.457(8) . ?
C25 C26 1.376(9) . ?
C25 C30 1.412(9) . ?
C26 H26 0.9300 . ?
C26 C27 1.366(10) . ?
C27 H27 0.9300 . ?
C27 C28 1.349(10) . ?
C28 H28 0.9300 . ?
C28 C29 1.351(10) . ?
C29 H29 0.9300 . ?
C29 C30 1.380(8) . ?
C30 H30 0.9300 . ?
C2A C1A 1.453(19) . ?
C2A C3A 1.361(16) . ?
O1A C1A 1.36(2) . ?
O1A C9A 1.382(13) . ?
C1A N1A 1.338(19) . ?
C9A C8A 1.3900 . ?
C9A C4A 1.3900 . ?
C8A H8A 0.9300 . ?
C8A C7A 1.3900 . ?
C7A H7A 0.9300 . ?
C7A C6A 1.3900 . ?
C6A H6A 0.9300 . ?
C6A C5A 1.3900 . ?
C5A H5A 0.9300 . ?
C5A C4A 1.3900 . ?
C4A C3A 1.465(16) . ?
N1A C10A 1.46(2) . ?
C10A C11A 1.3900 . ?
C10A C15A 1.3900 . ?
C11A H11A 0.9300 . ?
C11A C12A 1.3900 . ?
C12A H12A 0.9300 . ?
C12A C13A 1.3900 . ?
C13A H13A 0.9300 . ?
C13A C14A 1.3900 . ?
C14A H14A 0.9300 . ?
C14A C15A 1.3900 . ?
C15A H15A 0.9300 . ?
C3A C23A 1.63(4) . ?
C23A H23A 0.9300 . ?
C23A C24A 1.24(2) . ?
C24A H24A 0.9300 . ?
C24A C25A 1.48(3) . ?
C25A C26A 1.3900 . ?
C25A C30A 1.3900 . ?
C26A H26A 0.9300 . ?
C26A C27A 1.3900 . ?
C27A H27A 0.9300 . ?
C27A C28A 1.3900 . ?
C28A H28A 0.9300 . ?
C28A C29A 1.3900 . ?
C29A H29A 0.9300 . ?
C29A C30A 1.3900 . ?
C30A H30A 0.9300 . ?

loop_
_geom_torsion_atom_site_label_1
_geom_torsion_atom_site_label_2
_geom_torsion_atom_site_label_3
_geom_torsion_atom_site_label_4
_geom_torsion
_geom_torsion_site_symmetry_1
_geom_torsion_site_symmetry_2
_geom_torsion_site_symmetry_3
_geom_torsion_site_symmetry_4
_geom_torsion_publ_flag
O1 C1 C2 C3 4.9(10) . . . . ?
O1 C1 C2 C16 -170.8(5) . . . . ?
O2 C16 C17 C18 -172.1(4) . . . . ?
O2 C16 C17 C22 9.7(6) . . . . ?
O2 C16 C2A C1A -73(3) . . . . ?
O2 C16 C2A C3A 110.9(16) . . . . ?
N1 C1 C2 C3 -177.4(5) . . . . ?
N1 C1 C2 C16 7.0(10) . . . . ?
N1 C10 C11 C12 -171.3(6) . . . . ?
N1 C10 C15 C14 173.7(6) . . . . ?
C1 O1 C9 C4 5.1(7) . . . . ?
C1 O1 C9 C8 -173.3(6) . . . . ?
C1 N1 C10 C11 -32.5(9) . . . . ?
C1 N1 C10 C15 156.4(6) . . . . ?
C1 C2 C3 C4 1.7(8) . . . . ?
C1 C2 C3 C23 179.8(8) . . . . ?
C1 C2 C16 O2 95.0(6) . . . . ?
C1 C2 C16 C17 -81.6(6) . . . . ?
C2 C3 C4 C5 172.7(5) . . . . ?
C2 C3 C4 C9 -5.0(7) . . . . ?
C2 C3 C23 C24 140.3(8) . . . . ?
C2 C16 C17 C18 4.4(6) . . . . ?
C2 C16 C17 C22 -173.8(4) . . . . ?
C3 C2 C16 O2 -80.9(5) . . . . ?
C3 C2 C16 C17 102.5(5) . . . . ?
C3 C4 C5 C6 -179.6(6) . . . . ?
C3 C4 C9 O1 1.8(7) . . . . ?
C3 C4 C9 C8 -179.9(5) . . . . ?
C3 C23 C24 C25 176.2(7) . . . . ?
C4 C3 C23 C24 -41.7(13) . . . . ?
C4 C5 C6 C7 0.7(8) . . . . ?
C5 C4 C9 O1 -176.1(4) . . . . ?
C5 C4 C9 C8 2.2(7) . . . . ?
C5 C6 C7 C8 0.3(9) . . . . ?
C6 C7 C8 C9 0.0(8) . . . . ?
C7 C8 C9 O1 177.1(5) . . . . ?
C7 C8 C9 C4 -1.3(8) . . . . ?
C9 O1 C1 N1 173.9(5) . . . . ?
C9 O1 C1 C2 -8.4(9) . . . . ?
C9 C4 C5 C6 -1.9(7) . . . . ?
C10 N1 C1 O1 -6.6(10) . . . . ?
C10 N1 C1 C2 175.8(5) . . . . ?
C10 C11 C12 C13 -2.1(10) . . . . ?
C11 C10 C15 C14 1.8(8) . . . . ?
C11 C12 C13 C14 2.5(10) . . . . ?
C12 C13 C14 C15 -0.8(10) . . . . ?
C13 C14 C15 C10 -1.5(9) . . . . ?
C15 C10 C11 C12 -0.1(9) . . . . ?
C16 C2 C3 C4 177.6(4) . . . . ?
C16 C2 C3 C23 -4.4(8) . . . . ?
C16 C17 C18 C19 -178.7(4) . . . . ?
C16 C17 C22 C21 179.1(4) . . . . ?
C16 C2A C1A O1A -165(3) . . . . ?
C16 C2A C1A N1A 11(6) . . . . ?
C16 C2A C3A C4A 173.2(16) . . . . ?
C16 C2A C3A C23A -5(3) . . . . ?
C17 C16 C2A C1A 78(3) . . . . ?
C17 C16 C2A C3A -97.5(17) . . . . ?
C17 C18 C19 C20 0.3(7) . . . . ?
C18 C17 C22 C21 0.8(7) . . . . ?
C18 C19 C20 C21 -0.4(8) . . . . ?
C19 C20 C21 C22 0.7(8) . . . . ?
C20 C21 C22 C17 -0.9(7) . . . . ?
C22 C17 C18 C19 -0.5(7) . . . . ?
C23 C3 C4 C5 -5.3(9) . . . . ?
C23 C3 C4 C9 176.9(7) . . . . ?
C23 C24 C25 C26 -165.4(8) . . . . ?
C23 C24 C25 C30 13.0(11) . . . . ?
C24 C25 C26 C27 176.4(7) . . . . ?
C24 C25 C30 C29 -176.7(7) . . . . ?
C25 C26 C27 C28 0.5(10) . . . . ?
C26 C25 C30 C29 1.8(9) . . . . ?
C26 C27 C28 C29 1.5(10) . . . . ?
C27 C28 C29 C30 -1.8(11) . . . . ?
C28 C29 C30 C25 0.1(10) . . . . ?
C30 C25 C26 C27 -2.1(9) . . . . ?
C2A C16 C17 C18 40.1(9) . . . . ?
C2A C16 C17 C22 -138.1(8) . . . . ?
C2A C1A N1A C10A 175(3) . . . . ?
C2A C3A C23A C24A 145(4) . . . . ?
O1A C1A N1A C10A -9(5) . . . . ?
O1A C9A C8A C7A 177.3(19) . . . . ?
O1A C9A C4A C5A -177(2) . . . . ?
O1A C9A C4A C3A 4.9(19) . . . . ?
C1A C2A C3A C4A -3(4) . . . . ?
C1A C2A C3A C23A 179(3) . . . . ?
C1A O1A C9A C8A -175(3) . . . . ?
C1A O1A C9A C4A 2(3) . . . . ?
C1A N1A C10A C11A -44(4) . . . . ?
C1A N1A C10A C15A 137(3) . . . . ?
C9A O1A C1A C2A -11(5) . . . . ?
C9A O1A C1A N1A 173(3) . . . . ?
C9A C8A C7A C6A 0.0 . . . . ?
C9A C4A C3A C2A -4(2) . . . . ?
C9A C4A C3A C23A 174(2) . . . . ?
C8A C9A C4A C5A 0.0 . . . . ?
C8A C9A C4A C3A -178(2) . . . . ?
C8A C7A C6A C5A 0.0 . . . . ?
C7A C6A C5A C4A 0.0 . . . . ?
C6A C5A C4A C9A 0.0 . . . . ?
C6A C5A C4A C3A 178(2) . . . . ?
C5A C4A C3A C2A 177.5(19) . . . . ?
C5A C4A C3A C23A -4(4) . . . . ?
C4A C9A C8A C7A 0.0 . . . . ?
C4A C3A C23A C24A -33(5) . . . . ?
N1A C10A C11A C12A -179(2) . . . . ?
N1A C10A C15A C14A 179(2) . . . . ?
C10A C11A C12A C13A 0.0 . . . . ?
C11A C10A C15A C14A 0.0 . . . . ?
C11A C12A C13A C14A 0.0 . . . . ?
C12A C13A C14A C15A 0.0 . . . . ?
C13A C14A C15A C10A 0.0 . . . . ?
C15A C10A C11A C12A 0.0 . . . . ?
C3A C2A C1A O1A 11(6) . . . . ?
C3A C2A C1A N1A -173(3) . . . . ?
C3A C23A C24A C25A 174(2) . . . . ?
C23A C24A C25A C26A -174(3) . . . . ?
C23A C24A C25A C30A 7(4) . . . . ?
C24A C25A C26A C27A -179(2) . . . . ?
C24A C25A C30A C29A 179(2) . . . . ?
C25A C26A C27A C28A 0.0 . . . . ?
C26A C25A C30A C29A 0.0 . . . . ?
C26A C27A C28A C29A 0.0 . . . . ?
C27A C28A C29A C30A 0.0 . . . . ?
C28A C29A C30A C25A 0.0 . . . . ?
C30A C25A C26A C27A 0.0 . . . . ?
